data_2226133
loop_
_publ_author_name
'Sharif, Shahzad'
'Iqbal, Haffsah'
'Khan, Islam Ullah'
'John, Peter'
'Tiekink, Edward R. T.'

_publ_section_title
;
 2-(4-Acetamidobenzenesulfonamido)-3-methylbutanoic acid
;
_journal_coeditor_code HB5434
_journal_issue 6
_journal_name_full 'Acta Crystallographica Section E'
_journal_page_first o1288
_journal_paper_doi 10.1107/S1600536810016119
_journal_volume 66
_journal_year 2010
_chemical_formula_iupac 'C13 H18 N2 O5 S'
_chemical_formula_moiety 'C13 H18 N2 O5 S'
_chemical_formula_sum 'C13 H18 N2 O5 S'
_chemical_formula_weight 314.35
_chemical_name_systematic
;
2-(4-Acetamidobenzenesulfonamido)-3-methylbutanoic acid
;
_space_group_IT_number 19
_symmetry_cell_setting orthorhombic
_symmetry_space_group_name_Hall 'P 2ac 2ab'
_symmetry_space_group_name_H-M 'P 21 21 21'
_atom_sites_solution_hydrogens geom
_atom_sites_solution_primary direct
_atom_sites_solution_secondary difmap
_audit_creation_method SHELXL-97
_cell_angle_alpha 90
_cell_angle_beta 90
_cell_angle_gamma 90
_cell_formula_units_Z 4
_cell_length_a 5.1649(13)
_cell_length_b 14.724(5)
_cell_length_c 20.688(7)
_cell_measurement_reflns_used 815
_cell_measurement_temperature 293(2)
_cell_measurement_theta_max 18.5
_cell_measurement_theta_min 3.0
_cell_volume 1573.3(9)
_computing_cell_refinement 'SAINT (Bruker, 2007)'
_computing_data_collection 'APEX2 (Bruker, 2007)'
_computing_data_reduction 'SAINT (Bruker, 2007)'
_computing_molecular_graphics
;
ORTEP-3 (Farrugia, 1997) and DIAMOND (Brandenburg, 2006)
;
_computing_publication_material 'publCIF (Westrip, 2010)'
_computing_structure_refinement 'SHELXL97 (Sheldrick, 2008)'
_computing_structure_solution 'SHELXS97 (Sheldrick, 2008)'
_diffrn_ambient_temperature 293(2)
_diffrn_measured_fraction_theta_full 0.999
_diffrn_measured_fraction_theta_max 0.999
_diffrn_measurement_device_type 'Bruker APEXII CCD'
_diffrn_measurement_method '\f and \w scans'
_diffrn_radiation_monochromator graphite
_diffrn_radiation_source 'fine-focus sealed tube'
_diffrn_radiation_type MoK\a
_diffrn_radiation_wavelength 0.71073
_diffrn_reflns_av_R_equivalents 0.075
_diffrn_reflns_av_sigmaI/netI 0.073
_diffrn_reflns_limit_h_max 5
_diffrn_reflns_limit_h_min -6
_diffrn_reflns_limit_k_max 17
_diffrn_reflns_limit_k_min -14
_diffrn_reflns_limit_l_max 24
_diffrn_reflns_limit_l_min -24
_diffrn_reflns_number 7356
_diffrn_reflns_theta_full 25.0
_diffrn_reflns_theta_max 25.0
_diffrn_reflns_theta_min 1.7
_exptl_absorpt_coefficient_mu 0.227
_exptl_absorpt_correction_type none
_exptl_crystal_colour colourless
_exptl_crystal_density_diffrn 1.327
_exptl_crystal_density_method 'not measured'
_exptl_crystal_description prism
_exptl_crystal_F_000 664
_exptl_crystal_size_max 0.39
_exptl_crystal_size_mid 0.09
_exptl_crystal_size_min 0.07
_refine_diff_density_max 0.49
_refine_diff_density_min -0.52
_refine_ls_extinction_method none
_refine_ls_goodness_of_fit_ref 1.16
_refine_ls_hydrogen_treatment mixed
_refine_ls_matrix_type full
_refine_ls_number_parameters 205
_refine_ls_number_reflns 1647
_refine_ls_number_restraints 2
_refine_ls_restrained_S_all 1.16
_refine_ls_R_factor_all 0.110
_refine_ls_R_factor_gt 0.053
_refine_ls_shift/su_max_lt 0.001
_refine_ls_shift/su_mean 0.000
_refine_ls_structure_factor_coef Fsqd
_refine_ls_weighting_details 'calc w=1/[\s^2^(Fo^2^)+(0.1138P)^2^] where P=(Fo^2^+2Fc^2^)/3'
_refine_ls_weighting_scheme calc
_refine_ls_wR_factor_gt 0.132
_refine_ls_wR_factor_ref 0.209
_reflns_number_gt 1083
_reflns_number_total 1647
_reflns_threshold_expression I>2\s(I)
_cod_data_source_file hb5434.cif
_cod_data_source_block I
_cod_original_cell_volume 1573.2(8)
_cod_database_code 2226133
_cod_database_fobs_code 2226133

loop_
_symmetry_equiv_pos_as_xyz
'x, y, z'
'x+1/2, -y+1/2, -z'
'-x, y+1/2, -z+1/2'
'-x+1/2, -y, z+1/2'

loop_
_atom_site_type_symbol
_atom_site_label
_atom_site_fract_x
_atom_site_fract_y
_atom_site_fract_z
_atom_site_U_iso_or_equiv
_atom_site_adp_type
_atom_site_calc_flag
_atom_site_refinement_flags
_atom_site_occupancy
_atom_site_disorder_assembly
_atom_site_disorder_group
S S1 0.6472(3) 0.98522(14) 0.24127(8) 0.0374(6) Uani d . 1 . .
O O1 0.7761(10) 0.9900(4) 0.3028(2) 0.0474(15) Uani d . 1 . .
O O2 0.3793(9) 1.0094(4) 0.2371(3) 0.0484(14) Uani d . 1 . .
O O3 0.4852(13) 0.6006(4) 0.0597(3) 0.0627(19) Uani d . 1 . .
O O4 1.0931(11) 0.9940(5) 0.0904(3) 0.068(2) Uani d . 1 . .
O O5 0.7406(11) 0.9868(5) 0.0302(3) 0.0618(19) Uani d . 1 . .
H H5O 0.8216 0.9540 -0.0023 0.093 Uiso d . 1 . .
N N1 0.8024(12) 0.6160(5) 0.1338(3) 0.0423(17) Uani d D 1 . .
H H1N 0.947(8) 0.593(5) 0.146(4) 0.051 Uiso d D 1 . .
N N2 0.8017(12) 1.0547(4) 0.1940(3) 0.0347(15) Uani d D 1 B .
H H2N 0.963(4) 1.041(5) 0.194(3) 0.042 Uiso d D 1 . .
C C1 0.6850(14) 0.8749(5) 0.2107(4) 0.0341(17) Uani d . 1 . .
C C2 0.5207(16) 0.8443(6) 0.1626(4) 0.044(2) Uani d . 1 . .
H H2 0.3858 0.8810 0.1483 0.053 Uiso calc R 1 . .
C C3 0.5570(17) 0.7596(6) 0.1360(4) 0.051(2) Uani d . 1 . .
H H3 0.4462 0.7395 0.1036 0.061 Uiso calc R 1 . .
C C4 0.7560(14) 0.7038(5) 0.1568(4) 0.0381(19) Uani d . 1 . .
C C5 0.9198(15) 0.7362(6) 0.2053(4) 0.045(2) Uani d . 1 . .
H H5 1.0537 0.6994 0.2201 0.054 Uiso calc R 1 . .
C C6 0.8875(16) 0.8207(6) 0.2314(4) 0.047(2) Uani d . 1 . .
H H6 1.0011 0.8417 0.2629 0.056 Uiso calc R 1 . .
C C7 0.6686(18) 0.5689(6) 0.0892(4) 0.045(2) Uani d . 1 . .
C C8 0.7567(19) 0.4720(5) 0.0793(4) 0.057(2) Uani d . 1 . .
H H8A 0.6125 0.4316 0.0850 0.086 Uiso calc R 1 . .
H H8B 0.8891 0.4575 0.1102 0.086 Uiso calc R 1 . .
H H8C 0.8245 0.4652 0.0364 0.086 Uiso calc R 1 . .
C C9 0.7105(16) 1.0683(6) 0.1282(3) 0.0403(19) Uani d . 1 . .
H H9 0.5295 1.0486 0.1256 0.048 Uiso calc R 1 A 1
C C10 0.8709(15) 1.0112(6) 0.0812(3) 0.0429(19) Uani d . 1 B .
C C11 0.724(2) 1.1699(7) 0.1107(5) 0.071(3) Uani d P 0.747(16) B 1
H H11 0.9013 1.1893 0.1209 0.086 Uiso calc PR 0.747(16) B 1
C C12 0.550(3) 1.2240(7) 0.1542(6) 0.103(5) Uani d P 0.747(16) B 1
H H12A 0.5831 1.2876 0.1483 0.154 Uiso calc PR 0.747(16) B 1
H H12B 0.5821 1.2077 0.1984 0.154 Uiso calc PR 0.747(16) B 1
H H12C 0.3724 1.2113 0.1437 0.154 Uiso calc PR 0.747(16) B 1
C C13 0.683(4) 1.1929(11) 0.0441(7) 0.109(7) Uani d P 0.747(16) B 1
H H13A 0.5309 1.1626 0.0286 0.164 Uiso calc PR 0.747(16) B 1
H H13B 0.8302 1.1742 0.0190 0.164 Uiso calc PR 0.747(16) B 1
H H13C 0.6608 1.2574 0.0402 0.164 Uiso calc PR 0.747(16) B 1
C C11A 0.724(2) 1.1699(7) 0.1107(5) 0.071(3) Uani d P 0.253(16) B 2
H H11A 0.6178 1.1695 0.0715 0.086 Uiso calc PR 0.253(16) B 2
C C12A 0.550(3) 1.2240(7) 0.1542(6) 0.103(5) Uani d P 0.253(16) B 2
H H12D 0.6523 1.2566 0.1851 0.154 Uiso calc PR 0.253(16) B 2
H H12E 0.4339 1.1837 0.1764 0.154 Uiso calc PR 0.253(16) B 2
H H12F 0.4513 1.2663 0.1288 0.154 Uiso calc PR 0.253(16) B 2
C C13A 0.928(14) 1.213(3) 0.088(2) 0.109(7) Uani d P 0.253(16) B 2
H H13D 0.9508 1.1990 0.0433 0.164 Uiso calc PR 0.253(16) B 2
H H13E 1.0795 1.1945 0.1118 0.164 Uiso calc PR 0.253(16) B 2
H H13F 0.9041 1.2774 0.0933 0.164 Uiso calc PR 0.253(16) B 2

loop_
_atom_site_aniso_label
_atom_site_aniso_U_11
_atom_site_aniso_U_22
_atom_site_aniso_U_33
_atom_site_aniso_U_12
_atom_site_aniso_U_13
_atom_site_aniso_U_23
S1 0.0357(10) 0.0429(11) 0.0336(9) -0.0026(9) 0.0032(8) -0.0080(8)
O1 0.055(3) 0.058(4) 0.029(3) -0.006(3) -0.001(2) -0.008(3)
O2 0.032(3) 0.058(4) 0.055(3) 0.003(3) 0.006(2) -0.013(3)
O3 0.078(4) 0.049(4) 0.061(4) 0.014(4) -0.028(4) -0.016(3)
O4 0.047(4) 0.104(6) 0.054(4) 0.028(4) -0.001(3) -0.015(4)
O5 0.052(4) 0.080(5) 0.053(3) 0.006(3) -0.001(3) -0.034(4)
N1 0.045(4) 0.034(4) 0.048(4) 0.008(3) -0.007(3) -0.001(3)
N2 0.032(4) 0.033(3) 0.039(3) -0.002(3) 0.004(3) -0.002(3)
C1 0.031(4) 0.035(4) 0.036(4) -0.003(3) 0.000(3) -0.002(3)
C2 0.036(4) 0.040(5) 0.056(5) 0.005(4) -0.011(4) -0.006(4)
C3 0.048(5) 0.045(5) 0.059(6) 0.003(4) -0.020(4) -0.014(5)
C4 0.037(4) 0.034(4) 0.043(4) 0.004(4) 0.001(4) 0.000(4)
C5 0.044(5) 0.043(5) 0.047(5) 0.006(4) -0.013(4) 0.008(4)
C6 0.048(5) 0.047(5) 0.044(5) -0.003(4) -0.018(4) -0.004(4)
C7 0.060(6) 0.037(5) 0.038(4) -0.004(4) 0.006(5) -0.006(4)
C8 0.077(6) 0.039(5) 0.054(5) 0.010(5) -0.008(5) -0.011(5)
C9 0.042(5) 0.044(5) 0.035(4) 0.008(4) 0.006(3) -0.001(4)
C10 0.035(5) 0.049(5) 0.045(4) 0.000(4) 0.012(4) 0.004(4)
C11 0.108(9) 0.041(6) 0.064(6) 0.021(6) 0.020(6) 0.014(5)
C12 0.154(13) 0.053(7) 0.102(9) 0.052(8) 0.004(9) -0.011(7)
C13 0.21(2) 0.057(9) 0.064(10) 0.008(12) -0.005(11) 0.004(8)
C11A 0.108(9) 0.041(6) 0.064(6) 0.021(6) 0.020(6) 0.014(5)
C12A 0.154(13) 0.053(7) 0.102(9) 0.052(8) 0.004(9) -0.011(7)
C13A 0.21(2) 0.057(9) 0.064(10) 0.008(12) -0.005(11) 0.004(8)

loop_
_atom_type_symbol
_atom_type_description
_atom_type_scat_dispersion_real
_atom_type_scat_dispersion_imag
_atom_type_scat_source
C C 0.0033 0.0016 'International Tables Vol C Tables 4.2.6.8 and 6.1.1.4'
H H 0.0000 0.0000 'International Tables Vol C Tables 4.2.6.8 and 6.1.1.4'
N N 0.0061 0.0033 'International Tables Vol C Tables 4.2.6.8 and 6.1.1.4'
O O 0.0106 0.0060 'International Tables Vol C Tables 4.2.6.8 and 6.1.1.4'
S S 0.1246 0.1234 'International Tables Vol C Tables 4.2.6.8 and 6.1.1.4'

loop_
_geom_angle_atom_site_label_1
_geom_angle_atom_site_label_2
_geom_angle_atom_site_label_3
_geom_angle_site_symmetry_1
_geom_angle_site_symmetry_3
_geom_angle
_geom_angle_publ_flag
O2 S1 O1 . . 119.3(3) ?
O2 S1 N2 . . 106.4(4) ?
O1 S1 N2 . . 105.9(3) ?
O2 S1 C1 . . 108.4(3) ?
O1 S1 C1 . . 108.2(4) ?
N2 S1 C1 . . 108.1(3) ?
C10 O5 H5O . . 119.8 ?
C7 N1 C4 . . 128.6(7) ?
C7 N1 H1N . . 116(6) ?
C4 N1 H1N . . 114(6) ?
C9 N2 S1 . . 119.4(5) ?
C9 N2 H2N . . 110(5) ?
S1 N2 H2N . . 109(5) ?
C6 C1 C2 . . 119.9(7) ?
C6 C1 S1 . . 120.4(6) ?
C2 C1 S1 . . 119.5(6) ?
C1 C2 C3 . . 119.9(8) ?
C1 C2 H2 . . 120.0 ?
C3 C2 H2 . . 120.0 ?
C4 C3 C2 . . 120.9(8) ?
C4 C3 H3 . . 119.5 ?
C2 C3 H3 . . 119.5 ?
C3 C4 C5 . . 118.1(7) ?
C3 C4 N1 . . 124.7(7) ?
C5 C4 N1 . . 117.2(7) ?
C6 C5 C4 . . 121.4(7) ?
C6 C5 H5 . . 119.3 ?
C4 C5 H5 . . 119.3 ?
C5 C6 C1 . . 119.7(7) ?
C5 C6 H6 . . 120.2 ?
C1 C6 H6 . . 120.2 ?
O3 C7 N1 . . 122.9(8) ?
O3 C7 C8 . . 121.8(8) ?
N1 C7 C8 . . 115.2(8) ?
C7 C8 H8A . . 109.5 ?
C7 C8 H8B . . 109.5 ?
H8A C8 H8B . . 109.5 ?
C7 C8 H8C . . 109.5 ?
H8A C8 H8C . . 109.5 ?
H8B C8 H8C . . 109.5 ?
N2 C9 C10 . . 110.1(6) ?
N2 C9 C11A . . 109.8(7) ?
C10 C9 C11A . . 111.0(7) ?
N2 C9 C11 . . 109.8(7) ?
C10 C9 C11 . . 111.0(7) ?
N2 C9 H9 . . 108.6 ?
C10 C9 H9 . . 108.6 ?
C11A C9 H9 . . 108.6 ?
C11 C9 H9 . . 108.6 ?
O4 C10 O5 . . 124.8(7) ?
O4 C10 C9 . . 122.4(8) ?
O5 C10 C9 . . 112.8(7) ?
C13 C11 C12 . . 111.1(12) ?
C13 C11 C9 . . 116.7(10) ?
C12 C11 C9 . . 110.2(9) ?
C13 C11 H11 . . 106.0 ?
C12 C11 H11 . . 106.0 ?
C9 C11 H11 . . 106.0 ?
C13A C11A C12A . . 116(2) ?
C13A C11A C9 . . 126(3) ?
C12A C11A C9 . . 110.2(9) ?
C13A C11A H11A . . 99.3 ?
C12A C11A H11A . . 99.3 ?
C9 C11A H11A . . 99.3 ?
C11A C12A H12D . . 109.5 ?
C11A C12A H12E . . 109.5 ?
H12D C12A H12E . . 109.5 ?
C11A C12A H12F . . 109.5 ?
H12D C12A H12F . . 109.5 ?
H12E C12A H12F . . 109.5 ?
C11A C13A H13D . . 109.5 ?
C11A C13A H13E . . 109.5 ?
H13D C13A H13E . . 109.5 ?
C11A C13A H13F . . 109.5 ?
H13D C13A H13F . . 109.5 ?
H13E C13A H13F . . 109.5 ?

loop_
_geom_bond_atom_site_label_1
_geom_bond_atom_site_label_2
_geom_bond_site_symmetry_2
_geom_bond_distance
_geom_bond_publ_flag
S1 O2 . 1.431(5) ?
S1 O1 . 1.438(5) ?
S1 N2 . 1.625(6) ?
S1 C1 . 1.754(8) ?
O3 C7 . 1.220(10) ?
O4 C10 . 1.191(9) ?
O5 C10 . 1.301(9) ?
O5 H5O . 0.9275 ?
N1 C7 . 1.345(10) ?
N1 C4 . 1.398(10) ?
N1 H1N . 0.86(5) ?
N2 C9 . 1.454(9) ?
N2 H2N . 0.86(3) ?
C1 C6 . 1.383(10) ?
C1 C2 . 1.383(10) ?
C2 C3 . 1.377(11) ?
C2 H2 . 0.9300 ?
C3 C4 . 1.385(11) ?
C3 H3 . 0.9300 ?
C4 C5 . 1.395(10) ?
C5 C6 . 1.368(11) ?
C5 H5 . 0.9300 ?
C6 H6 . 0.9300 ?
C7 C8 . 1.512(12) ?
C8 H8A . 0.9600 ?
C8 H8B . 0.9600 ?
C8 H8C . 0.9600 ?
C9 C10 . 1.530(10) ?
C9 C11A . 1.541(12) ?
C9 C11 . 1.541(12) ?
C9 H9 . 0.9800 ?
C11 C13 . 1.434(17) ?
C11 C12 . 1.503(14) ?
C11 H11 . 0.9800 ?
C12 H12A . 0.9600 ?
C12 H12B . 0.9600 ?
C12 H12C . 0.9600 ?
C13 H13A . 0.9600 ?
C13 H13B . 0.9600 ?
C13 H13C . 0.9600 ?
C11A C13A . 1.32(7) ?
C11A C12A . 1.503(14) ?
C11A H11A . 0.9800 ?
C12A H12D . 0.9600 ?
C12A H12E . 0.9600 ?
C12A H12F . 0.9600 ?
C13A H13D . 0.9600 ?
C13A H13E . 0.9600 ?
C13A H13F . 0.9600 ?

loop_
_geom_hbond_atom_site_label_D
_geom_hbond_atom_site_label_H
_geom_hbond_atom_site_label_A
_geom_hbond_site_symmetry_A
_geom_hbond_distance_DH
_geom_hbond_distance_HA
_geom_hbond_distance_DA
_geom_hbond_angle_DHA
C3 H3 O3 1_555 0.93 2.25 2.848(11) 122
O5 H5o O3 2_565 0.93 1.66 2.591(9) 176
N1 H1n O1 3_745 0.86(5) 2.34(7) 3.147(9) 157(6)
N2 H2n O2 1_655 0.86(3) 2.37(3) 3.184(8) 158(6)
N2 H2n O4 1_555 0.86(3) 2.35(6) 2.767(9) 110(5)

loop_
_geom_torsion_atom_site_label_1
_geom_torsion_atom_site_label_2
_geom_torsion_atom_site_label_3
_geom_torsion_atom_site_label_4
_geom_torsion_site_symmetry_1
_geom_torsion_site_symmetry_2
_geom_torsion_site_symmetry_3
_geom_torsion_site_symmetry_4
_geom_torsion
_geom_torsion_publ_flag
O2 S1 N2 C9 . . . . -49.5(6) ?
O1 S1 N2 C9 . . . . -177.4(6) ?
C1 S1 N2 C9 . . . . 66.8(6) ?
O2 S1 C1 C6 . . . . -153.6(6) ?
O1 S1 C1 C6 . . . . -22.9(7) ?
N2 S1 C1 C6 . . . . 91.4(7) ?
O2 S1 C1 C2 . . . . 30.5(7) ?
O1 S1 C1 C2 . . . . 161.2(6) ?
N2 S1 C1 C2 . . . . -84.5(7) ?
C6 C1 C2 C3 . . . . 0.8(12) ?
S1 C1 C2 C3 . . . . 176.7(7) ?
C1 C2 C3 C4 . . . . 0.2(13) ?
C2 C3 C4 C5 . . . . -0.4(13) ?
C2 C3 C4 N1 . . . . 178.2(8) ?
C7 N1 C4 C3 . . . . -0.9(13) ?
C7 N1 C4 C5 . . . . 177.7(8) ?
C3 C4 C5 C6 . . . . -0.5(12) ?
N1 C4 C5 C6 . . . . -179.2(7) ?
C4 C5 C6 C1 . . . . 1.5(12) ?
C2 C1 C6 C5 . . . . -1.7(12) ?
S1 C1 C6 C5 . . . . -177.6(6) ?
C4 N1 C7 O3 . . . . 3.5(13) ?
C4 N1 C7 C8 . . . . -174.9(8) ?
S1 N2 C9 C10 . . . . -99.4(7) ?
S1 N2 C9 C11A . . . . 138.0(7) ?
S1 N2 C9 C11 . . . . 138.0(7) ?
N2 C9 C10 O4 . . . . -31.3(11) ?
C11A C9 C10 O4 . . . . 90.5(11) ?
C11 C9 C10 O4 . . . . 90.5(11) ?
N2 C9 C10 O5 . . . . 150.7(7) ?
C11A C9 C10 O5 . . . . -87.5(9) ?
C11 C9 C10 O5 . . . . -87.5(9) ?
N2 C9 C11 C13 . . . . 169.7(13) ?
C10 C9 C11 C13 . . . . 47.7(16) ?
C11A C9 C11 C13 . . . . 0E1(10) ?
N2 C9 C11 C12 . . . . -62.3(12) ?
C10 C9 C11 C12 . . . . 175.7(9) ?
C11A C9 C11 C12 . . . . 0E1(10) ?
N2 C9 C11A C13A . . . . 85(3) ?
C10 C9 C11A C13A . . . . -37(3) ?
C11 C9 C11A C13A . . . . 0E1(10) ?
N2 C9 C11A C12A . . . . -62.3(12) ?
C10 C9 C11A C12A . . . . 175.7(9) ?
C11 C9 C11A C12A . . . . 0E1(10) ?
